data_4074014
loop_
_publ_author_name
'Rodr\'iguez, Pilar'
'\'Alvarez, Eleuterio'
'Nicasio, M. Carmen'
'P\'erez, Pedro J.'

_publ_section_title
;
 Catalytic Carbon&#x2212;Hydrogen Bond Functionalization in an Ionic
 Liquid Medium
;
_journal_issue 26
_journal_name_full Organometallics
_journal_page_first 6661
_journal_paper_doi 10.1021/om700822a
_journal_volume 26
_journal_year 2007
_chemical_formula_moiety 'C39 H43 Cu N7, F6 P, 3(C2 H3 N)'
_chemical_formula_sum 'C45 H52 Cu F6 N10 P'
_chemical_formula_weight 941.48
_chemical_name_systematic
; 
 ? 
;
_space_group_IT_number 14
_symmetry_cell_setting monoclinic
_symmetry_Int_Tables_number 14
_symmetry_space_group_name_Hall '-P 2ybc'
_symmetry_space_group_name_H-M 'P 1 21/c 1'
_atom_sites_solution_hydrogens geom
_atom_sites_solution_primary direct
_atom_sites_solution_secondary difmap
_audit_creation_method SHELXL-97
_cell_angle_alpha 90.00
_cell_angle_beta 112.1990(10)
_cell_angle_gamma 90.00
_cell_formula_units_Z 4
_cell_length_a 17.6524(8)
_cell_length_b 19.7974(7)
_cell_length_c 14.4264(6)
_cell_measurement_reflns_used 5490
_cell_measurement_temperature 100(2)
_cell_measurement_theta_max 28.06
_cell_measurement_theta_min 2.56
_cell_volume 4667.9(3)
_computing_cell_refinement 'Bruker (2006). APEX 2. Version 2.1.'
_computing_data_collection 'Bruker (2006). APEX 2. Version 2.1.'
_computing_data_reduction 'Bruker (2006). APEX 2. Version 2.1.'
_computing_molecular_graphics 'XP, SHELXTL v. 6.14 (Bruker, 2003)'
_computing_publication_material 'XCIF, SHELXTL v. 6.14 (Bruker, 2003)'
_computing_structure_refinement 'XL, SHELXTL v. 6.14 (Bruker, 2003)'
_computing_structure_solution 'Bruker (2006). APEX 2. Version 2.1.'
_diffrn_ambient_temperature 100(2)
_diffrn_detector_area_resol_mean 8.26
_diffrn_measured_fraction_theta_full 0.989
_diffrn_measured_fraction_theta_max 0.989
_diffrn_measurement_device_type
;
 Bruker-Nonius X8kappa APEX II CCD area detector'
;
_diffrn_measurement_method 'phi and omega scans with narrow frames'
_diffrn_radiation_monochromator graphite
_diffrn_radiation_source 'fine-focus sealed tube'
_diffrn_radiation_type MoK\a
_diffrn_radiation_wavelength 0.71073
_diffrn_reflns_av_R_equivalents 0.0559
_diffrn_reflns_av_sigmaI/netI 0.0513
_diffrn_reflns_limit_h_max 24
_diffrn_reflns_limit_h_min -24
_diffrn_reflns_limit_k_max 21
_diffrn_reflns_limit_k_min -27
_diffrn_reflns_limit_l_max 19
_diffrn_reflns_limit_l_min -20
_diffrn_reflns_number 62780
_diffrn_reflns_theta_full 29.72
_diffrn_reflns_theta_max 29.72
_diffrn_reflns_theta_min 2.83
_diffrn_standards_decay_% 0
_exptl_absorpt_coefficient_mu 0.569
_exptl_absorpt_correction_T_max 0.9195
_exptl_absorpt_correction_T_min 0.8661
_exptl_absorpt_correction_type multi-scan
_exptl_absorpt_process_details
;
 SADABS, Bruker (2003). APEX 2. Version 2.1. Bruker Analytical
 X-ray Solutions, Madison, Wisconsin, USA.
;
_exptl_crystal_colour yellow
_exptl_crystal_density_diffrn 1.340
_exptl_crystal_density_method 'not measured'
_exptl_crystal_description prism
_exptl_crystal_F_000 1960
_exptl_crystal_size_max 0.26
_exptl_crystal_size_mid 0.26
_exptl_crystal_size_min 0.15
_refine_diff_density_max 1.166
_refine_diff_density_min -0.971
_refine_diff_density_rms 0.081
_refine_ls_extinction_method none
_refine_ls_goodness_of_fit_ref 1.023
_refine_ls_hydrogen_treatment constr
_refine_ls_matrix_type full
_refine_ls_number_parameters 568
_refine_ls_number_reflns 13136
_refine_ls_number_restraints 0
_refine_ls_restrained_S_all 1.023
_refine_ls_R_factor_all 0.0872
_refine_ls_R_factor_gt 0.0532
_refine_ls_shift/su_max 0.002
_refine_ls_shift/su_mean 0.000
_refine_ls_structure_factor_coef Fsqd
_refine_ls_weighting_details 'calc w=1/[\s^2^(Fo^2^)+(0.0650P)^2^+5.1128P] where P=(Fo^2^+2Fc^2^)/3'
_refine_ls_weighting_scheme calc
_refine_ls_wR_factor_gt 0.1292
_refine_ls_wR_factor_ref 0.1481
_reflns_number_gt 9075
_reflns_number_total 13136
_reflns_threshold_expression >2sigma(I)
_cod_data_source_file om700822a-file002.cif
_cod_data_source_block 1
_cod_depositor_comments
;
The following automatic conversions were performed:

'_symmetry_cell_setting' value 'Monoclinic' changed to 'monoclinic'
according to /home/saulius/struct/CIF-dictionaries/cif_core.dic
dictionary named 'cif_core.dic' version 2.4.1 from 2010-06-29.

Automatic conversion script
Id: cif_fix_values 1715 2011-07-08 13:25:40Z adriana 
;
_cod_original_sg_symbol_H-M P2(1)/c
_cod_database_code 4074014

loop_
_symmetry_equiv_pos_as_xyz
'x, y, z'
'-x, y+1/2, -z+1/2'
'-x, -y, -z'
'x, -y-1/2, z-1/2'

loop_
_atom_site_label
_atom_site_type_symbol
_atom_site_fract_x
_atom_site_fract_y
_atom_site_fract_z
_atom_site_U_iso_or_equiv
_atom_site_adp_type
_atom_site_occupancy
_atom_site_symmetry_multiplicity
_atom_site_calc_flag
_atom_site_refinement_flags
Cu1 Cu 0.276174(16) 0.085834(15) 0.39351(2) 0.01873(8) Uani 1 1 d .
N1 N 0.23558(11) 0.17621(10) 0.32247(14) 0.0190(4) Uani 1 1 d .
N2 N 0.15376(11) 0.17917(10) 0.26738(15) 0.0200(4) Uani 1 1 d .
N3 N 0.20259(12) 0.03618(10) 0.26382(15) 0.0205(4) Uani 1 1 d .
N4 N 0.12751(12) 0.06401(11) 0.21537(15) 0.0215(4) Uani 1 1 d .
N5 N 0.17169(11) 0.08711(10) 0.43175(14) 0.0198(4) Uani 1 1 d .
N6 N 0.10054(11) 0.10402(11) 0.35591(15) 0.0208(4) Uani 1 1 d .
N7 N 0.36915(12) 0.04370(11) 0.48639(15) 0.0225(4) Uani 1 1 d .
C1 C 0.26295(13) 0.23915(12) 0.32338(16) 0.0179(4) Uani 1 1 d .
C2 C 0.19760(14) 0.28250(13) 0.27001(18) 0.0225(5) Uani 1 1 d .
H2 H 0.2005 0.3297 0.2599 0.027 Uiso 1 1 d R
C3 C 0.12922(14) 0.24290(13) 0.23579(18) 0.0231(5) Uani 1 1 d .
H3 H 0.0750 0.2572 0.1973 0.028 Uiso 1 1 d R
C4 C 0.35122(13) 0.25512(12) 0.37165(17) 0.0182(4) Uani 1 1 d .
C5 C 0.40794(14) 0.22185(12) 0.34031(17) 0.0201(5) Uani 1 1 d .
C6 C 0.48995(14) 0.24133(13) 0.38254(18) 0.0235(5) Uani 1 1 d .
H6 H 0.5284 0.2196 0.3610 0.028 Uiso 1 1 d R
C7 C 0.51711(15) 0.29153(13) 0.45507(19) 0.0252(5) Uani 1 1 d .
C8 C 0.45996(15) 0.32256(13) 0.48576(18) 0.0239(5) Uani 1 1 d .
H8 H 0.4779 0.3562 0.5364 0.029 Uiso 1 1 d R
C9 C 0.37764(15) 0.30609(13) 0.44488(17) 0.0211(5) Uani 1 1 d .
C10 C 0.38327(15) 0.16749(13) 0.26149(18) 0.0238(5) Uani 1 1 d .
H10A H 0.4260 0.1622 0.2342 0.036 Uiso 1 1 d R
H10B H 0.3318 0.1802 0.2076 0.036 Uiso 1 1 d R
H10C H 0.3760 0.1248 0.2914 0.036 Uiso 1 1 d R
C11 C 0.60652(16) 0.31062(16) 0.5001(2) 0.0347(6) Uani 1 1 d .
H11A H 0.6116 0.3597 0.5084 0.052 Uiso 1 1 d R
H11B H 0.6337 0.2958 0.4556 0.052 Uiso 1 1 d R
H11C H 0.6323 0.2887 0.5655 0.052 Uiso 1 1 d R
C12 C 0.31902(16) 0.34387(14) 0.47915(19) 0.0276(5) Uani 1 1 d .
H12A H 0.3490 0.3639 0.5450 0.041 Uiso 1 1 d R
H12B H 0.2775 0.3126 0.4838 0.041 Uiso 1 1 d R
H12C H 0.2923 0.3797 0.4310 0.041 Uiso 1 1 d R
C13 C 0.20596(14) -0.01737(12) 0.20989(17) 0.0213(5) Uani 1 1 d .
C14 C 0.13269(16) -0.02334(15) 0.12525(19) 0.0288(6) Uani 1 1 d .
H14 H 0.1197 -0.0566 0.0742 0.035 Uiso 1 1 d R
C15 C 0.08394(15) 0.02891(14) 0.13195(19) 0.0277(5) Uani 1 1 d .
H15 H 0.0299 0.0385 0.0866 0.033 Uiso 1 1 d R
C16 C 0.28034(14) -0.05989(12) 0.24561(17) 0.0209(5) Uani 1 1 d .
C17 C 0.29781(15) -0.09836(12) 0.33328(18) 0.0229(5) Uani 1 1 d .
C18 C 0.36953(16) -0.13550(13) 0.36825(19) 0.0251(5) Uani 1 1 d .
H18 H 0.3818 -0.1613 0.4276 0.030 Uiso 1 1 d R
C19 C 0.42434(15) -0.13642(13) 0.31976(19) 0.0246(5) Uani 1 1 d .
C20 C 0.40467(16) -0.09845(13) 0.23279(19) 0.0257(5) Uani 1 1 d .
H20 H 0.4409 -0.0989 0.1981 0.031 Uiso 1 1 d R
C21 C 0.33390(15) -0.05992(13) 0.19488(18) 0.0231(5) Uani 1 1 d .
C22 C 0.24007(17) -0.10018(14) 0.3885(2) 0.0294(6) Uani 1 1 d .
H22A H 0.2564 -0.1366 0.4383 0.044 Uiso 1 1 d R
H22B H 0.1842 -0.1083 0.3408 0.044 Uiso 1 1 d R
H22C H 0.2423 -0.0569 0.4223 0.044 Uiso 1 1 d R
C23 C 0.50149(16) -0.17783(15) 0.3592(2) 0.0322(6) Uani 1 1 d .
H23A H 0.5220 -0.1790 0.4325 0.048 Uiso 1 1 d R
H23B H 0.5429 -0.1575 0.3379 0.048 Uiso 1 1 d R
H23C H 0.4898 -0.2239 0.3329 0.048 Uiso 1 1 d R
C24 C 0.31709(17) -0.01766(15) 0.1021(2) 0.0306(6) Uani 1 1 d .
H24A H 0.3677 -0.0121 0.0900 0.046 Uiso 1 1 d R
H24B H 0.2966 0.0268 0.1116 0.046 Uiso 1 1 d R
H24C H 0.2760 -0.0402 0.0446 0.046 Uiso 1 1 d R
C25 C 0.15269(14) 0.08044(13) 0.51198(18) 0.0210(5) Uani 1 1 d .
C26 C 0.06893(15) 0.09349(15) 0.4878(2) 0.0303(6) Uani 1 1 d .
H26 H 0.0401 0.0921 0.5316 0.036 Uiso 1 1 d R
C27 C 0.03808(15) 0.10847(14) 0.3881(2) 0.0277(5) Uani 1 1 d .
H27 H -0.0170 0.1199 0.3486 0.033 Uiso 1 1 d R
C28 C 0.21904(14) 0.06251(13) 0.60864(17) 0.0201(4) Uani 1 1 d .
C29 C 0.28335(14) 0.10789(12) 0.65226(17) 0.0199(5) Uani 1 1 d .
C30 C 0.34729(14) 0.08899(13) 0.74029(17) 0.0223(5) Uani 1 1 d .
H30 H 0.3913 0.1195 0.7705 0.027 Uiso 1 1 d R
C31 C 0.34832(15) 0.02673(14) 0.78484(18) 0.0242(5) Uani 1 1 d .
C32 C 0.28308(15) -0.01712(14) 0.74079(19) 0.0259(5) Uani 1 1 d .
H32 H 0.2827 -0.0595 0.7715 0.031 Uiso 1 1 d R
C33 C 0.21834(14) -0.00038(13) 0.65276(19) 0.0242(5) Uani 1 1 d .
C34 C 0.28486(15) 0.17633(13) 0.60658(18) 0.0233(5) Uani 1 1 d .
H34A H 0.3031 0.1713 0.5506 0.035 Uiso 1 1 d R
H34B H 0.3227 0.2061 0.6573 0.035 Uiso 1 1 d R
H34C H 0.2298 0.1959 0.5822 0.035 Uiso 1 1 d R
C35 C 0.41934(17) 0.00625(15) 0.87873(19) 0.0321(6) Uani 1 1 d .
H35A H 0.3994 -0.0032 0.9322 0.048 Uiso 1 1 d R
H35B H 0.4594 0.0430 0.8995 0.048 Uiso 1 1 d R
H35C H 0.4452 -0.0344 0.8653 0.048 Uiso 1 1 d R
C36 C 0.14992(17) -0.04993(15) 0.6058(2) 0.0360(7) Uani 1 1 d .
H36A H 0.0983 -0.0301 0.6031 0.054 Uiso 1 1 d R
H36B H 0.1610 -0.0914 0.6458 0.054 Uiso 1 1 d R
H36C H 0.1459 -0.0606 0.5377 0.054 Uiso 1 1 d R
C37 C 0.10194(13) 0.12118(13) 0.25894(17) 0.0207(5) Uani 1 1 d .
H37 H 0.0450 0.1335 0.2137 0.025 Uiso 1 1 d R
C38 C 0.41372(15) 0.00879(13) 0.54456(19) 0.0248(5) Uani 1 1 d .
C39 C 0.46884(17) -0.03752(15) 0.6176(2) 0.0346(6) Uani 1 1 d .
H39A H 0.4421 -0.0550 0.6611 0.052 Uiso 1 1 d R
H39B H 0.5190 -0.0135 0.6582 0.052 Uiso 1 1 d R
H39C H 0.4825 -0.0752 0.5827 0.052 Uiso 1 1 d R
N8 N 0.6092(2) 0.33861(17) 0.7643(3) 0.0595(9) Uani 1 1 d .
C40 C 0.6666(2) 0.30589(19) 0.7863(3) 0.0463(8) Uani 1 1 d .
C41 C 0.7396(2) 0.2642(2) 0.8119(3) 0.0560(10) Uani 1 1 d .
H41A H 0.7247 0.2166 0.8125 0.084 Uiso 1 1 d R
H41B H 0.7789 0.2771 0.8782 0.084 Uiso 1 1 d R
H41C H 0.7643 0.2709 0.7621 0.084 Uiso 1 1 d R
N9 N 0.0098(3) 0.0799(3) 0.7012(3) 0.1067(18) Uani 1 1 d .
C42 C 0.0634(3) 0.0608(2) 0.7670(3) 0.0568(10) Uani 1 1 d .
C43 C 0.1330(2) 0.0386(2) 0.8521(3) 0.0573(10) Uani 1 1 d .
H43A H 0.1811 0.0364 0.8340 0.086 Uiso 1 1 d R
H43B H 0.1220 -0.0063 0.8728 0.086 Uiso 1 1 d R
H43C H 0.1433 0.0705 0.9074 0.086 Uiso 1 1 d R
N10 N 1.1111(4) 0.1671(3) 1.0124(4) 0.0986(16) Uani 1 1 d .
C44 C 1.0501(5) 0.1816(2) 0.9531(4) 0.0788(17) Uani 1 1 d .
C45 C 0.9711(4) 0.1989(3) 0.8767(4) 0.0963(19) Uani 1 1 d .
H45A H 0.9748 0.1978 0.8107 0.144 Uiso 1 1 d R
H45B H 0.9552 0.2443 0.8896 0.144 Uiso 1 1 d R
H45C H 0.9300 0.1662 0.8786 0.144 Uiso 1 1 d R
P1 P 0.86169(4) 0.17684(4) 0.10039(5) 0.03109(17) Uani 1 1 d .
F1 F 0.80469(12) 0.23730(10) 0.09851(19) 0.0616(6) Uani 1 1 d .
F2 F 0.92125(12) 0.11569(14) 0.1005(2) 0.0973(11) Uani 1 1 d .
F3 F 0.9204(3) 0.19720(19) 0.2061(2) 0.175(2) Uani 1 1 d .
F4 F 0.8112(3) 0.12836(15) 0.1359(4) 0.155(2) Uani 1 1 d .
F5 F 0.8085(2) 0.15704(14) -0.00831(19) 0.1043(12) Uani 1 1 d .
F6 F 0.9127(3) 0.22550(19) 0.0619(4) 0.157(2) Uani 1 1 d .

loop_
_atom_site_aniso_label
_atom_site_aniso_U_11
_atom_site_aniso_U_22
_atom_site_aniso_U_33
_atom_site_aniso_U_23
_atom_site_aniso_U_13
_atom_site_aniso_U_12
Cu1 0.01578(13) 0.02021(15) 0.01636(14) 0.00068(11) 0.00172(10) 0.00178(11)
N1 0.0156(8) 0.0219(10) 0.0161(9) -0.0002(8) 0.0020(7) 0.0007(7)
N2 0.0157(8) 0.0214(10) 0.0189(9) 0.0025(8) 0.0019(7) 0.0021(7)
N3 0.0181(9) 0.0192(10) 0.0200(9) -0.0008(8) 0.0022(7) 0.0007(7)
N4 0.0185(9) 0.0230(10) 0.0176(9) -0.0017(8) 0.0006(7) 0.0011(8)
N5 0.0150(8) 0.0228(10) 0.0176(9) 0.0003(8) 0.0015(7) 0.0001(7)
N6 0.0144(8) 0.0254(11) 0.0190(9) 0.0019(8) 0.0021(7) 0.0014(7)
N7 0.0186(9) 0.0247(11) 0.0219(10) -0.0017(8) 0.0023(8) 0.0005(8)
C1 0.0191(10) 0.0190(11) 0.0153(10) 0.0003(9) 0.0059(8) 0.0019(8)
C2 0.0226(11) 0.0204(12) 0.0236(12) 0.0049(9) 0.0077(9) 0.0041(9)
C3 0.0208(10) 0.0261(13) 0.0202(11) 0.0043(10) 0.0052(9) 0.0072(9)
C4 0.0195(10) 0.0177(11) 0.0160(10) 0.0030(8) 0.0053(8) 0.0003(8)
C5 0.0223(11) 0.0199(12) 0.0169(10) 0.0036(9) 0.0060(9) 0.0017(9)
C6 0.0221(11) 0.0266(13) 0.0217(11) 0.0055(10) 0.0081(9) 0.0037(9)
C7 0.0236(11) 0.0269(14) 0.0221(12) 0.0066(10) 0.0051(9) -0.0038(10)
C8 0.0287(12) 0.0211(13) 0.0168(11) 0.0019(9) 0.0030(9) -0.0041(9)
C9 0.0260(11) 0.0200(12) 0.0157(10) 0.0028(9) 0.0059(9) 0.0013(9)
C10 0.0238(11) 0.0245(13) 0.0224(12) -0.0013(10) 0.0082(9) 0.0030(9)
C11 0.0248(12) 0.0389(17) 0.0343(15) 0.0047(13) 0.0042(11) -0.0094(11)
C12 0.0350(13) 0.0262(14) 0.0211(12) -0.0043(10) 0.0101(10) 0.0026(11)
C13 0.0234(11) 0.0200(12) 0.0184(11) -0.0006(9) 0.0053(9) -0.0023(9)
C14 0.0282(12) 0.0326(15) 0.0195(12) -0.0067(10) 0.0019(10) -0.0019(11)
C15 0.0222(11) 0.0339(15) 0.0198(11) -0.0053(10) -0.0002(9) -0.0029(10)
C16 0.0237(11) 0.0181(11) 0.0182(11) -0.0035(9) 0.0050(9) -0.0027(9)
C17 0.0298(12) 0.0180(12) 0.0202(11) -0.0008(9) 0.0087(9) -0.0018(9)
C18 0.0323(13) 0.0200(13) 0.0225(12) 0.0028(10) 0.0098(10) 0.0002(10)
C19 0.0284(12) 0.0191(12) 0.0246(12) -0.0004(10) 0.0082(10) 0.0017(9)
C20 0.0281(12) 0.0265(14) 0.0242(12) -0.0008(10) 0.0115(10) 0.0004(10)
C21 0.0276(12) 0.0205(12) 0.0183(11) -0.0012(9) 0.0055(9) -0.0024(9)
C22 0.0343(14) 0.0272(14) 0.0299(13) 0.0035(11) 0.0160(11) 0.0002(11)
C23 0.0299(13) 0.0335(16) 0.0325(14) 0.0067(12) 0.0109(11) 0.0076(11)
C24 0.0336(13) 0.0346(16) 0.0244(13) 0.0084(11) 0.0120(11) 0.0051(11)
C25 0.0182(10) 0.0233(12) 0.0204(11) 0.0023(9) 0.0060(8) -0.0008(9)
C26 0.0192(11) 0.0427(17) 0.0303(13) 0.0057(12) 0.0109(10) 0.0022(11)
C27 0.0168(10) 0.0342(15) 0.0306(13) 0.0037(11) 0.0073(10) 0.0004(10)
C28 0.0196(10) 0.0242(12) 0.0178(10) 0.0008(9) 0.0087(8) 0.0028(9)
C29 0.0223(11) 0.0212(12) 0.0176(10) -0.0001(9) 0.0089(9) 0.0039(9)
C30 0.0222(10) 0.0255(13) 0.0177(10) -0.0016(10) 0.0060(9) 0.0022(9)
C31 0.0266(12) 0.0285(14) 0.0172(11) 0.0018(10) 0.0080(9) 0.0060(10)
C32 0.0295(12) 0.0252(13) 0.0250(12) 0.0065(10) 0.0127(10) 0.0048(10)
C33 0.0213(11) 0.0281(14) 0.0246(12) 0.0027(10) 0.0103(9) -0.0004(9)
C34 0.0238(11) 0.0235(13) 0.0194(11) -0.0012(9) 0.0044(9) 0.0006(9)
C35 0.0353(14) 0.0332(16) 0.0208(12) 0.0038(11) 0.0024(11) 0.0070(11)
C36 0.0305(13) 0.0347(17) 0.0385(16) 0.0078(13) 0.0083(12) -0.0094(12)
C37 0.0153(10) 0.0242(13) 0.0181(11) -0.0003(9) 0.0009(8) 0.0008(8)
C38 0.0224(11) 0.0261(13) 0.0239(12) -0.0002(10) 0.0066(9) 0.0009(10)
C39 0.0328(14) 0.0317(15) 0.0301(14) 0.0100(12) 0.0015(11) 0.0081(12)
N8 0.066(2) 0.050(2) 0.080(2) -0.0039(17) 0.047(2) -0.0133(16)
C40 0.058(2) 0.044(2) 0.0434(18) -0.0039(15) 0.0276(17) -0.0188(17)
C41 0.062(2) 0.052(2) 0.044(2) 0.0011(17) 0.0093(17) -0.0109(18)
N9 0.100(4) 0.168(5) 0.060(3) 0.020(3) 0.038(3) 0.046(4)
C42 0.063(2) 0.062(3) 0.058(2) -0.002(2) 0.037(2) 0.003(2)
C43 0.053(2) 0.051(2) 0.070(3) -0.008(2) 0.026(2) -0.0030(17)
N10 0.154(5) 0.087(3) 0.074(3) 0.002(3) 0.065(3) 0.013(3)
C44 0.148(6) 0.046(3) 0.072(3) 0.011(2) 0.075(4) 0.016(3)
C45 0.152(6) 0.066(3) 0.099(4) 0.036(3) 0.080(4) 0.034(3)
P1 0.0215(3) 0.0384(4) 0.0264(3) -0.0062(3) 0.0011(3) 0.0080(3)
F1 0.0368(10) 0.0364(11) 0.0993(18) -0.0013(11) 0.0119(11) 0.0132(8)
F2 0.0299(10) 0.0837(18) 0.136(2) -0.0747(18) -0.0170(12) 0.0231(11)
F3 0.216(4) 0.122(3) 0.0698(19) -0.0619(19) -0.080(2) 0.119(3)
F4 0.267(5) 0.0538(18) 0.262(5) 0.055(2) 0.236(5) 0.039(2)
F5 0.130(3) 0.0719(18) 0.0557(15) -0.0243(14) -0.0281(16) 0.0126(17)
F6 0.170(4) 0.098(3) 0.287(6) -0.076(3) 0.179(4) -0.075(3)

loop_
_atom_type_symbol
_atom_type_description
_atom_type_scat_dispersion_real
_atom_type_scat_dispersion_imag
_atom_type_scat_source
C C 0.0033 0.0016 'International Tables Vol C Tables 4.2.6.8 and 6.1.1.4'
H H 0.0000 0.0000 'International Tables Vol C Tables 4.2.6.8 and 6.1.1.4'
N N 0.0061 0.0033 'International Tables Vol C Tables 4.2.6.8 and 6.1.1.4'
F F 0.0171 0.0103 'International Tables Vol C Tables 4.2.6.8 and 6.1.1.4'
P P 0.1023 0.0942 'International Tables Vol C Tables 4.2.6.8 and 6.1.1.4'
Cu Cu 0.3201 1.2651 'International Tables Vol C Tables 4.2.6.8 and 6.1.1.4'

loop_
_geom_angle_atom_site_label_1
_geom_angle_atom_site_label_2
_geom_angle_atom_site_label_3
_geom_angle
N7 Cu1 N1 142.21(8)
N7 Cu1 N3 120.87(9)
N1 Cu1 N3 88.93(8)
N7 Cu1 N5 115.62(8)
N1 Cu1 N5 86.88(8)
N3 Cu1 N5 86.01(8)
C1 N1 N2 105.41(18)
C1 N1 Cu1 138.80(15)
N2 N1 Cu1 114.98(14)
C3 N2 N1 111.72(19)
C3 N2 C37 126.85(19)
N1 N2 C37 120.90(19)
C13 N3 N4 105.82(19)
C13 N3 Cu1 138.87(16)
N4 N3 Cu1 115.30(15)
C15 N4 N3 111.5(2)
C15 N4 C37 128.6(2)
N3 N4 C37 119.81(18)
C25 N5 N6 105.38(18)
C25 N5 Cu1 139.33(15)
N6 N5 Cu1 115.11(14)
C27 N6 N5 111.4(2)
C27 N6 C37 129.1(2)
N5 N6 C37 119.16(18)
C38 N7 Cu1 165.5(2)
N1 C1 C2 110.2(2)
N1 C1 C4 121.1(2)
C2 C1 C4 128.7(2)
C3 C2 C1 106.1(2)
C3 C2 H2 127.0
C1 C2 H2 127.0
N2 C3 C2 106.6(2)
N2 C3 H3 126.7
C2 C3 H3 126.7
C9 C4 C5 120.2(2)
C9 C4 C1 119.8(2)
C5 C4 C1 119.9(2)
C6 C5 C4 118.5(2)
C6 C5 C10 118.9(2)
C4 C5 C10 122.6(2)
C7 C6 C5 122.1(2)
C7 C6 H6 118.9
C5 C6 H6 118.9
C8 C7 C6 118.1(2)
C8 C7 C11 121.3(2)
C6 C7 C11 120.6(2)
C9 C8 C7 122.1(2)
C9 C8 H8 118.9
C7 C8 H8 118.9
C8 C9 C4 119.0(2)
C8 C9 C12 119.0(2)
C4 C9 C12 122.0(2)
C5 C10 H10A 109.5
C5 C10 H10B 109.5
H10A C10 H10B 109.5
C5 C10 H10C 109.5
H10A C10 H10C 109.5
H10B C10 H10C 109.5
C7 C11 H11A 109.5
C7 C11 H11B 109.5
H11A C11 H11B 109.5
C7 C11 H11C 109.5
H11A C11 H11C 109.5
H11B C11 H11C 109.5
C9 C12 H12A 109.5
C9 C12 H12B 109.5
H12A C12 H12B 109.5
C9 C12 H12C 109.5
H12A C12 H12C 109.5
H12B C12 H12C 109.5
N3 C13 C14 110.2(2)
N3 C13 C16 118.7(2)
C14 C13 C16 131.1(2)
C15 C14 C13 105.7(2)
C15 C14 H14 127.2
C13 C14 H14 127.2
N4 C15 C14 106.8(2)
N4 C15 H15 126.6
C14 C15 H15 126.6
C21 C16 C17 120.6(2)
C21 C16 C13 120.3(2)
C17 C16 C13 119.0(2)
C18 C17 C16 118.3(2)
C18 C17 C22 120.1(2)
C16 C17 C22 121.6(2)
C17 C18 C19 122.5(2)
C17 C18 H18 118.7
C19 C18 H18 118.7
C20 C19 C18 117.6(2)
C20 C19 C23 121.2(2)
C18 C19 C23 121.2(2)
C21 C20 C19 122.3(2)
C21 C20 H20 118.9
C19 C20 H20 118.9
C20 C21 C16 118.7(2)
C20 C21 C24 120.0(2)
C16 C21 C24 121.2(2)
C17 C22 H22A 109.5
C17 C22 H22B 109.5
H22A C22 H22B 109.5
C17 C22 H22C 109.5
H22A C22 H22C 109.5
H22B C22 H22C 109.5
C19 C23 H23A 109.5
C19 C23 H23B 109.5
H23A C23 H23B 109.5
C19 C23 H23C 109.5
H23A C23 H23C 109.5
H23B C23 H23C 109.5
C21 C24 H24A 109.5
C21 C24 H24B 109.5
H24A C24 H24B 109.5
C21 C24 H24C 109.5
H24A C24 H24C 109.5
H24B C24 H24C 109.5
N5 C25 C26 110.7(2)
N5 C25 C28 118.2(2)
C26 C25 C28 131.1(2)
C27 C26 C25 105.3(2)
C27 C26 H26 127.3
C25 C26 H26 127.3
N6 C27 C26 107.2(2)
N6 C27 H27 126.4
C26 C27 H27 126.4
C29 C28 C33 120.8(2)
C29 C28 C25 119.2(2)
C33 C28 C25 120.0(2)
C30 C29 C28 118.6(2)
C30 C29 C34 119.8(2)
C28 C29 C34 121.7(2)
C31 C30 C29 121.7(2)
C31 C30 H30 119.2
C29 C30 H30 119.2
C30 C31 C32 118.7(2)
C30 C31 C35 121.0(2)
C32 C31 C35 120.4(2)
C31 C32 C33 121.5(2)
C31 C32 H32 119.3
C33 C32 H32 119.3
C32 C33 C28 118.8(2)
C32 C33 C36 120.0(2)
C28 C33 C36 121.2(2)
C29 C34 H34A 109.5
C29 C34 H34B 109.5
H34A C34 H34B 109.5
C29 C34 H34C 109.5
H34A C34 H34C 109.5
H34B C34 H34C 109.5
C31 C35 H35A 109.5
C31 C35 H35B 109.5
H35A C35 H35B 109.5
C31 C35 H35C 109.5
H35A C35 H35C 109.5
H35B C35 H35C 109.5
C33 C36 H36A 109.5
C33 C36 H36B 109.5
H36A C36 H36B 109.5
C33 C36 H36C 109.5
H36A C36 H36C 109.5
H36B C36 H36C 109.5
N2 C37 N4 111.52(19)
N2 C37 N6 110.26(19)
N4 C37 N6 111.0(2)
N2 C37 H37 108.0
N4 C37 H37 108.0
N6 C37 H37 108.0
N7 C38 C39 178.2(3)
C38 C39 H39A 109.5
C38 C39 H39B 109.5
H39A C39 H39B 109.5
C38 C39 H39C 109.5
H39A C39 H39C 109.5
H39B C39 H39C 109.5
N8 C40 C41 178.7(4)
C40 C41 H41A 109.5
C40 C41 H41B 109.5
H41A C41 H41B 109.5
C40 C41 H41C 109.5
H41A C41 H41C 109.5
H41B C41 H41C 109.5
N9 C42 C43 178.1(6)
C42 C43 H43A 109.5
C42 C43 H43B 109.5
H43A C43 H43B 109.5
C42 C43 H43C 109.5
H43A C43 H43C 109.5
H43B C43 H43C 109.5
N10 C44 C45 178.8(6)
C44 C45 H45A 109.5
C44 C45 H45B 109.5
H45A C45 H45B 109.5
C44 C45 H45C 109.5
H45A C45 H45C 109.5
H45B C45 H45C 109.5
F4 P1 F3 95.3(3)
F4 P1 F5 88.5(3)
F3 P1 F5 175.5(3)
F4 P1 F1 91.93(15)
F3 P1 F1 90.28(15)
F5 P1 F1 92.10(15)
F4 P1 F6 178.7(2)
F3 P1 F6 85.8(3)
F5 P1 F6 90.4(2)
F1 P1 F6 88.59(18)
F4 P1 F2 89.46(18)
F3 P1 F2 90.02(14)
F5 P1 F2 87.50(15)
F1 P1 F2 178.54(18)
F6 P1 F2 90.0(2)

loop_
_geom_bond_atom_site_label_1
_geom_bond_atom_site_label_2
_geom_bond_distance
Cu1 N7 1.877(2)
Cu1 N1 2.052(2)
Cu1 N3 2.078(2)
Cu1 N5 2.1156(19)
N1 C1 1.335(3)
N1 N2 1.362(2)
N2 C3 1.356(3)
N2 C37 1.444(3)
N3 C13 1.329(3)
N3 N4 1.360(3)
N4 C15 1.350(3)
N4 C37 1.447(3)
N5 C25 1.328(3)
N5 N6 1.359(3)
N6 C27 1.351(3)
N6 C37 1.449(3)
N7 C38 1.141(3)
C1 C2 1.410(3)
C1 C4 1.481(3)
C2 C3 1.366(3)
C2 H2 0.9500
C3 H3 0.9500
C4 C9 1.407(3)
C4 C5 1.408(3)
C5 C6 1.396(3)
C5 C10 1.506(3)
C6 C7 1.390(4)
C6 H6 0.9500
C7 C8 1.389(4)
C7 C11 1.510(3)
C8 C9 1.385(3)
C8 H8 0.9500
C9 C12 1.504(3)
C10 H10A 0.9800
C10 H10B 0.9800
C10 H10C 0.9800
C11 H11A 0.9800
C11 H11B 0.9800
C11 H11C 0.9800
C12 H12A 0.9800
C12 H12B 0.9800
C12 H12C 0.9800
C13 C14 1.409(3)
C13 C16 1.479(3)
C14 C15 1.372(4)
C14 H14 0.9500
C15 H15 0.9500
C16 C21 1.397(3)
C16 C17 1.407(3)
C17 C18 1.384(4)
C17 C22 1.513(4)
C18 C19 1.392(4)
C18 H18 0.9500
C19 C20 1.390(4)
C19 C23 1.505(4)
C20 C21 1.388(4)
C20 H20 0.9500
C21 C24 1.509(3)
C22 H22A 0.9800
C22 H22B 0.9800
C22 H22C 0.9800
C23 H23A 0.9800
C23 H23B 0.9800
C23 H23C 0.9800
C24 H24A 0.9800
C24 H24B 0.9800
C24 H24C 0.9800
C25 C26 1.409(3)
C25 C28 1.486(3)
C26 C27 1.364(4)
C26 H26 0.9500
C27 H27 0.9500
C28 C29 1.397(3)
C28 C33 1.401(4)
C29 C30 1.394(3)
C29 C34 1.511(3)
C30 C31 1.387(4)
C30 H30 0.9500
C31 C32 1.389(4)
C31 C35 1.512(3)
C32 C33 1.390(3)
C32 H32 0.9500
C33 C36 1.504(4)
C34 H34A 0.9800
C34 H34B 0.9800
C34 H34C 0.9800
C35 H35A 0.9800
C35 H35B 0.9800
C35 H35C 0.9800
C36 H36A 0.9800
C36 H36B 0.9800
C36 H36C 0.9800
C37 H37 1.0000
C38 C39 1.457(4)
C39 H39A 0.9800
C39 H39B 0.9800
C39 H39C 0.9800
N8 C40 1.142(5)
C40 C41 1.454(6)
C41 H41A 0.9800
C41 H41B 0.9800
C41 H41C 0.9800
N9 C42 1.123(6)
C42 C43 1.438(6)
C43 H43A 0.9800
C43 H43B 0.9800
C43 H43C 0.9800
N10 C44 1.130(7)
C44 C45 1.454(8)
C45 H45A 0.9800
C45 H45B 0.9800
C45 H45C 0.9800
P1 F4 1.524(3)
P1 F3 1.539(3)
P1 F5 1.543(2)
P1 F1 1.557(2)
P1 F6 1.558(3)
P1 F2 1.603(2)

loop_
_geom_torsion_atom_site_label_1
_geom_torsion_atom_site_label_2
_geom_torsion_atom_site_label_3
_geom_torsion_atom_site_label_4
_geom_torsion
N7 Cu1 N1 C1 -4.8(3)
N3 Cu1 N1 C1 -149.2(2)
N5 Cu1 N1 C1 124.8(2)
N7 Cu1 N1 N2 -172.48(15)
N3 Cu1 N1 N2 43.11(16)
N5 Cu1 N1 N2 -42.95(16)
C1 N1 N2 C3 -1.3(3)
Cu1 N1 N2 C3 170.30(16)
C1 N1 N2 C37 -173.5(2)
Cu1 N1 N2 C37 -1.9(3)
N7 Cu1 N3 C13 -15.8(3)
N1 Cu1 N3 C13 139.7(3)
N5 Cu1 N3 C13 -133.4(3)
N7 Cu1 N3 N4 164.39(15)
N1 Cu1 N3 N4 -40.16(17)
N5 Cu1 N3 N4 46.78(16)
C13 N3 N4 C15 -0.2(3)
Cu1 N3 N4 C15 179.74(17)
C13 N3 N4 C37 175.7(2)
Cu1 N3 N4 C37 -4.4(3)
N7 Cu1 N5 C25 19.6(3)
N1 Cu1 N5 C25 -128.8(3)
N3 Cu1 N5 C25 142.1(3)
N7 Cu1 N5 N6 -166.30(16)
N1 Cu1 N5 N6 45.32(17)
N3 Cu1 N5 N6 -43.82(17)
C25 N5 N6 C27 0.5(3)
Cu1 N5 N6 C27 -175.52(17)
C25 N5 N6 C37 174.3(2)
Cu1 N5 N6 C37 -1.7(3)
N1 Cu1 N7 C38 159.9(8)
N3 Cu1 N7 C38 -62.8(9)
N5 Cu1 N7 C38 38.6(9)
N2 N1 C1 C2 1.1(3)
Cu1 N1 C1 C2 -167.36(18)
N2 N1 C1 C4 -176.28(19)
Cu1 N1 C1 C4 15.3(4)
N1 C1 C2 C3 -0.5(3)
C4 C1 C2 C3 176.6(2)
N1 N2 C3 C2 1.0(3)
C37 N2 C3 C2 172.6(2)
C1 C2 C3 N2 -0.3(3)
N1 C1 C4 C9 -126.0(2)
C2 C1 C4 C9 57.2(3)
N1 C1 C4 C5 57.5(3)
C2 C1 C4 C5 -119.4(3)
C9 C4 C5 C6 -0.8(3)
C1 C4 C5 C6 175.7(2)
C9 C4 C5 C10 -179.3(2)
C1 C4 C5 C10 -2.7(3)
C4 C5 C6 C7 1.0(4)
C10 C5 C6 C7 179.5(2)
C5 C6 C7 C8 0.2(4)
C5 C6 C7 C11 179.2(2)
C6 C7 C8 C9 -1.5(4)
C11 C7 C8 C9 179.5(2)
C7 C8 C9 C4 1.6(4)
C7 C8 C9 C12 -177.6(2)
C5 C4 C9 C8 -0.4(3)
C1 C4 C9 C8 -176.9(2)
C5 C4 C9 C12 178.8(2)
C1 C4 C9 C12 2.2(3)
N4 N3 C13 C14 0.8(3)
Cu1 N3 C13 C14 -179.0(2)
N4 N3 C13 C16 -178.2(2)
Cu1 N3 C13 C16 1.9(4)
N3 C13 C14 C15 -1.2(3)
C16 C13 C14 C15 177.7(3)
N3 N4 C15 C14 -0.6(3)
C37 N4 C15 C14 -176.0(2)
C13 C14 C15 N4 1.0(3)
N3 C13 C16 C21 -109.5(3)
C14 C13 C16 C21 71.6(4)
N3 C13 C16 C17 68.2(3)
C14 C13 C16 C17 -110.6(3)
C21 C16 C17 C18 0.6(4)
C13 C16 C17 C18 -177.1(2)
C21 C16 C17 C22 -178.9(2)
C13 C16 C17 C22 3.4(3)
C16 C17 C18 C19 -0.4(4)
C22 C17 C18 C19 179.1(2)
C17 C18 C19 C20 -0.3(4)
C17 C18 C19 C23 -179.4(2)
C18 C19 C20 C21 0.8(4)
C23 C19 C20 C21 179.9(2)
C19 C20 C21 C16 -0.6(4)
C19 C20 C21 C24 177.8(2)
C17 C16 C21 C20 -0.2(4)
C13 C16 C21 C20 177.5(2)
C17 C16 C21 C24 -178.5(2)
C13 C16 C21 C24 -0.8(4)
N6 N5 C25 C26 -0.3(3)
Cu1 N5 C25 C26 174.2(2)
N6 N5 C25 C28 -179.4(2)
Cu1 N5 C25 C28 -4.9(4)
N5 C25 C26 C27 0.0(3)
C28 C25 C26 C27 178.9(3)
N5 N6 C27 C26 -0.5(3)
C37 N6 C27 C26 -173.5(2)
C25 C26 C27 N6 0.3(3)
N5 C25 C28 C29 64.5(3)
C26 C25 C28 C29 -114.4(3)
N5 C25 C28 C33 -112.9(3)
C26 C25 C28 C33 68.3(4)
C33 C28 C29 C30 0.6(3)
C25 C28 C29 C30 -176.8(2)
C33 C28 C29 C34 -179.3(2)
C25 C28 C29 C34 3.4(3)
C28 C29 C30 C31 0.0(3)
C34 C29 C30 C31 179.9(2)
C29 C30 C31 C32 -1.0(4)
C29 C30 C31 C35 178.3(2)
C30 C31 C32 C33 1.3(4)
C35 C31 C32 C33 -177.9(2)
C31 C32 C33 C28 -0.7(4)
C31 C32 C33 C36 178.3(2)
C29 C28 C33 C32 -0.3(4)
C25 C28 C33 C32 177.1(2)
C29 C28 C33 C36 -179.3(2)
C25 C28 C33 C36 -1.9(4)
C3 N2 C37 N4 129.6(2)
N1 N2 C37 N4 -59.5(3)
C3 N2 C37 N6 -106.7(3)
N1 N2 C37 N6 64.2(3)
C15 N4 C37 N2 -122.0(3)
N3 N4 C37 N2 63.0(3)
C15 N4 C37 N6 114.7(3)
N3 N4 C37 N6 -60.4(3)
C27 N6 C37 N2 112.1(3)
N5 N6 C37 N2 -60.5(3)
C27 N6 C37 N4 -123.8(3)
N5 N6 C37 N4 63.6(3)
